data_4021825
loop_
_publ_author_name
'Jean-Val\`ere Naubron'
'Laurent Giordano'
'Fr\'ed\'eric Fotiadu'
'Thomas B\"urgi'
'Nicolas Vanthuyne'
'Christian Roussel'
'G\'erard Buono'

_publ_section_title
;
 Chromatographic Resolution, Solution and Crystal Phase
 Conformations, and Absolute Configuration of
 tert-Butyl(dimethylamino)phenylphosphine-Borane Complex
;
_journal_name_full 'Journal of Organic Chemistry'
_journal_page_first 5586
_journal_page_last 5593
_journal_paper_doi 10.1021/jo0605647
_journal_volume 71
_journal_year 2006
_chemical_formula_sum 'C12 H23 B N P'
_chemical_formula_weight 223.09
_chemical_name_systematic
; 
 ? 
;
_space_group_IT_number 19
_symmetry_cell_setting orthorhombic
_symmetry_space_group_name_Hall 'P 2ac 2ab'
_symmetry_space_group_name_H-M 'P 21 21 21'
_atom_sites_solution_hydrogens geom
_atom_sites_solution_primary direct
_atom_sites_solution_secondary difmap
_audit_creation_method SHELXL-97
_cell_angle_alpha 90.00
_cell_angle_beta 90.00
_cell_angle_gamma 90.00
_cell_formula_units_Z 4
_cell_length_a 7.1280(5)
_cell_length_b 11.7380(9)
_cell_length_c 17.068(3)
_cell_measurement_reflns_used 3466
_cell_measurement_temperature 293(2)
_cell_measurement_theta_max 28.27
_cell_measurement_theta_min 1.19
_cell_volume 1428.1(3)
_computing_cell_refinement 'Denzo and Scalepack (Otwinowski & Minor, 1997)'
_computing_data_collection 'KappaCCD (Bruker-Nonius, 1998)'
_computing_data_reduction 'Denzo and Scalepack (Otwinowski & Minor, 1997)'
_computing_structure_refinement 'SHELXL-97 (Sheldrick, 1997)'
_computing_structure_solution 'SIR92 (Altomare et al., 1994)'
_diffrn_ambient_temperature 293(2)
_diffrn_measured_fraction_theta_full 0.971
_diffrn_measured_fraction_theta_max 0.971
_diffrn_measurement_device_type KappaCCD
_diffrn_measurement_method 'Phi + omega scans'
_diffrn_radiation_monochromator graphite
_diffrn_radiation_source 'fine-focus sealed tube'
_diffrn_radiation_type MoK\a
_diffrn_radiation_wavelength 0.71073
_diffrn_reflns_av_R_equivalents 0.036
_diffrn_reflns_av_sigmaI/netI 0.0328
_diffrn_reflns_limit_h_max 9
_diffrn_reflns_limit_h_min -9
_diffrn_reflns_limit_k_max 15
_diffrn_reflns_limit_k_min -15
_diffrn_reflns_limit_l_max 22
_diffrn_reflns_limit_l_min -22
_diffrn_reflns_number 3436
_diffrn_reflns_theta_full 28.27
_diffrn_reflns_theta_max 28.27
_diffrn_reflns_theta_min 3.98
_exptl_absorpt_coefficient_mu 0.165
_exptl_absorpt_correction_type none
_exptl_crystal_colour colorless
_exptl_crystal_density_diffrn 1.038
_exptl_crystal_density_method 'not measured'
_exptl_crystal_description prism
_exptl_crystal_F_000 488
_exptl_crystal_size_max .4
_exptl_crystal_size_mid .25
_exptl_crystal_size_min .2
_refine_diff_density_max 0.149
_refine_diff_density_min -0.158
_refine_diff_density_rms 0.036
_refine_ls_abs_structure_details 'Flack H D (1983), Acta Cryst. A39, 876-881'
_refine_ls_abs_structure_Flack -0.02(9)
_refine_ls_extinction_coef 0.112(19)
_refine_ls_extinction_expression Fc^*^=kFc[1+0.001xFc^2^\l^3^/sin(2\q)]^-1/4^
_refine_ls_extinction_method SHELXL
_refine_ls_goodness_of_fit_ref 1.113
_refine_ls_hydrogen_treatment mixed
_refine_ls_matrix_type full
_refine_ls_number_parameters 137
_refine_ls_number_reflns 3436
_refine_ls_number_restraints 0
_refine_ls_restrained_S_all 1.113
_refine_ls_R_factor_all 0.0445
_refine_ls_R_factor_gt 0.0389
_refine_ls_shift/su_max 0.001
_refine_ls_shift/su_mean 0.000
_refine_ls_structure_factor_coef Fsqd
_refine_ls_weighting_details 'calc w=1/[\s^2^(Fo^2^)+(0.0476P)^2^+0.1792P] where P=(Fo^2^+2Fc^2^)/3'
_refine_ls_weighting_scheme calc
_refine_ls_wR_factor_gt 0.0970
_refine_ls_wR_factor_ref 0.1009
_reflns_number_gt 3189
_reflns_number_total 3436
_reflns_threshold_expression >2sigma(I)
_cod_data_source_file jo0605647si20060314_125038.cif
_cod_depositor_comments
;
The following automatic conversions were performed:
'_symmetry_cell_setting' value 'Orthorhombic' changed to 'orthorhombic'
according to '/home/saulius/struct/CIF-dictionaries/cif_core.dic'
dictionary named 'cif_core.dic' version 2.4.1 from 2010-06-29.

Automatic conversion script
Id: cif_fix_enum 1527 2010-12-29 10:47:43Z saulius 
;
_cod_database_code 4021825

loop_
_symmetry_equiv_pos_as_xyz
'x, y, z'
'-x+1/2, -y, z+1/2'
'x+1/2, -y+1/2, -z'
'-x, y+1/2, -z+1/2'

loop_
_atom_site_label
_atom_site_type_symbol
_atom_site_fract_x
_atom_site_fract_y
_atom_site_fract_z
_atom_site_U_iso_or_equiv
_atom_site_adp_type
_atom_site_occupancy
_atom_site_symmetry_multiplicity
_atom_site_calc_flag
_atom_site_refinement_flags
P1 P -0.29974(6) 0.06092(3) -0.63876(2) 0.04146(15) Uani 1 1 d .
N12 N -0.1567(2) 0.11190(13) -0.57064(9) 0.0546(4) Uani 1 1 d .
C2 C -0.4453(2) -0.04101(12) -0.58599(9) 0.0396(3) Uani 1 1 d .
C3 C -0.4757(3) -0.02753(15) -0.50584(10) 0.0511(4) Uani 1 1 d .
H3 H -0.4124 0.0325 -0.4783 0.061 Uiso 1 1 d R
C4 C -0.5935(3) -0.10125(19) -0.46617(11) 0.0638(5) Uani 1 1 d .
H4 H -0.6170 -0.0900 -0.4113 0.077 Uiso 1 1 d R
C5 C -0.6810(3) -0.18856(17) -0.50433(12) 0.0606(5) Uani 1 1 d .
H5 H -0.7598 -0.2402 -0.4757 0.073 Uiso 1 1 d R
C6 C -0.6552(3) -0.20243(17) -0.58317(12) 0.0588(5) Uani 1 1 d .
H6 H -0.7169 -0.2630 -0.6109 0.071 Uiso 1 1 d R
C7 C -0.5383(2) -0.12890(15) -0.62425(10) 0.0497(4) Uani 1 1 d .
H7 H -0.5220 -0.1397 -0.6796 0.060 Uiso 1 1 d R
C8 C -0.1609(3) -0.01810(16) -0.71414(11) 0.0543(4) Uani 1 1 d .
C9 C -0.2743(4) -0.0296(2) -0.79051(11) 0.0806(7) Uani 1 1 d .
H9A H -0.2034 -0.0738 -0.8274 0.097 Uiso 1 1 d R
H9B H -0.2988 0.0444 -0.8121 0.097 Uiso 1 1 d R
H9C H -0.3910 -0.0673 -0.7797 0.097 Uiso 1 1 d R
C10 C -0.0964(4) -0.13602(19) -0.68801(16) 0.0751(6) Uani 1 1 d .
H10A H -0.0016 -0.1634 -0.7232 0.090 Uiso 1 1 d R
H10B H -0.2015 -0.1872 -0.6885 0.090 Uiso 1 1 d R
H10C H -0.0460 -0.1318 -0.6359 0.090 Uiso 1 1 d R
C11 C 0.0123(4) 0.0557(3) -0.73081(16) 0.0910(8) Uani 1 1 d .
H11A H 0.0966 0.0512 -0.6871 0.109 Uiso 1 1 d R
H11B H -0.0252 0.1335 -0.7385 0.109 Uiso 1 1 d R
H11C H 0.0741 0.0283 -0.7771 0.109 Uiso 1 1 d R
C13 C -0.0328(3) 0.0399(2) -0.52407(13) 0.0743(6) Uani 1 1 d .
H13A H 0.0924 0.0437 -0.5447 0.089 Uiso 1 1 d R
H13B H -0.0764 -0.0374 -0.5259 0.089 Uiso 1 1 d R
H13C H -0.0329 0.0662 -0.4708 0.089 Uiso 1 1 d R
C14 C -0.1034(4) 0.23196(19) -0.56915(17) 0.0853(8) Uani 1 1 d .
H14A H -0.0959 0.2575 -0.5158 0.102 Uiso 1 1 d R
H14B H -0.1963 0.2757 -0.5966 0.102 Uiso 1 1 d R
H14C H 0.0163 0.2417 -0.5940 0.102 Uiso 1 1 d R
B15 B -0.4514(4) 0.1795(2) -0.68336(16) 0.0704(7) Uani 1 1 d .
H15A H -0.3505 0.2341 -0.7209 0.085 Uiso 1 1 d R
H15B H -0.5226 0.2439 -0.6339 0.085 Uiso 1 1 d R
H15C H -0.5559 0.1408 -0.7291 0.085 Uiso 1 1 d R

loop_
_atom_site_aniso_label
_atom_site_aniso_U_11
_atom_site_aniso_U_22
_atom_site_aniso_U_33
_atom_site_aniso_U_23
_atom_site_aniso_U_13
_atom_site_aniso_U_12
P1 0.0504(2) 0.03154(19) 0.0424(2) 0.00397(15) -0.00478(17) -0.00173(17)
N12 0.0603(9) 0.0433(7) 0.0603(9) -0.0002(6) -0.0140(7) -0.0104(6)
C2 0.0429(7) 0.0359(7) 0.0401(7) 0.0041(6) -0.0031(6) 0.0011(6)
C3 0.0599(10) 0.0504(9) 0.0430(8) -0.0007(7) -0.0014(7) 0.0001(7)
C4 0.0705(13) 0.0757(13) 0.0450(9) 0.0104(9) 0.0085(9) 0.0037(10)
C5 0.0502(10) 0.0631(11) 0.0684(11) 0.0213(9) 0.0046(9) -0.0027(9)
C6 0.0561(11) 0.0507(10) 0.0694(12) 0.0072(9) -0.0069(8) -0.0108(7)
C7 0.0532(9) 0.0482(9) 0.0476(9) 0.0015(7) -0.0047(7) -0.0089(7)
C8 0.0650(11) 0.0460(9) 0.0518(9) 0.0004(7) 0.0128(8) -0.0072(8)
C9 0.1219(19) 0.0760(14) 0.0439(9) -0.0029(9) 0.0076(11) -0.0148(14)
C10 0.0835(15) 0.0546(12) 0.0870(16) -0.0039(11) 0.0213(13) 0.0166(11)
C11 0.0927(17) 0.0858(17) 0.0945(18) -0.0041(15) 0.0400(14) -0.0281(15)
C13 0.0693(12) 0.0823(16) 0.0715(13) 0.0070(11) -0.0279(11) -0.0075(11)
C14 0.107(2) 0.0547(12) 0.0937(17) -0.0076(12) -0.0129(15) -0.0305(13)
B15 0.0770(15) 0.0542(12) 0.0800(16) 0.0222(12) -0.0123(13) 0.0129(11)

loop_
_atom_type_symbol
_atom_type_description
_atom_type_scat_dispersion_real
_atom_type_scat_dispersion_imag
_atom_type_scat_source
C C 0.0033 0.0016 'International Tables Vol C Tables 4.2.6.8 and 6.1.1.4'
H H 0.0000 0.0000 'International Tables Vol C Tables 4.2.6.8 and 6.1.1.4'
P P 0.1023 0.0942 'International Tables Vol C Tables 4.2.6.8 and 6.1.1.4'
N N 0.0061 0.0033 'International Tables Vol C Tables 4.2.6.8 and 6.1.1.4'
B B 0.0013 0.0007 'International Tables Vol C Tables 4.2.6.8 and 6.1.1.4'

loop_
_geom_angle_atom_site_label_1
_geom_angle_atom_site_label_2
_geom_angle_atom_site_label_3
_geom_angle
N12 P1 C2 103.92(7)
N12 P1 C8 109.63(9)
C2 P1 C8 108.42(7)
N12 P1 B15 111.25(10)
C2 P1 B15 110.58(10)
C8 P1 B15 112.65(11)
C13 N12 C14 113.10(17)
C13 N12 P1 123.07(14)
C14 N12 P1 121.37(15)
C7 C2 C3 118.13(15)
C7 C2 P1 121.80(12)
C3 C2 P1 119.94(12)
C4 C3 C2 120.25(17)
C4 C3 H3 120.3
C2 C3 H3 119.4
C5 C4 C3 120.91(17)
C5 C4 H4 119.2
C3 C4 H4 119.8
C4 C5 C6 119.80(17)
C4 C5 H5 119.9
C6 C5 H5 120.3
C5 C6 C7 120.22(18)
C5 C6 H6 120.7
C7 C6 H6 119.1
C2 C7 C6 120.67(16)
C2 C7 H7 120.2
C6 C7 H7 119.2
C10 C8 C11 108.9(2)
C10 C8 C9 109.04(18)
C11 C8 C9 108.34(17)
C10 C8 P1 114.12(14)
C11 C8 P1 105.86(15)
C9 C8 P1 110.37(15)
C8 C9 H9A 109.1
C8 C9 H9B 110.0
H9A C9 H9B 109.5
C8 C9 H9C 109.4
H9A C9 H9C 109.5
H9B C9 H9C 109.5
C8 C10 H10A 109.5
C8 C10 H10B 109.3
H10A C10 H10B 109.5
C8 C10 H10C 109.6
H10A C10 H10C 109.5
H10B C10 H10C 109.5
C8 C11 H11A 109.2
C8 C11 H11B 109.8
H11A C11 H11B 109.5
C8 C11 H11C 109.4
H11A C11 H11C 109.5
H11B C11 H11C 109.5
N12 C13 H13A 109.6
N12 C13 H13B 109.5
H13A C13 H13B 109.5
N12 C13 H13C 109.2
H13A C13 H13C 109.5
H13B C13 H13C 109.5
N12 C14 H14A 109.4
N12 C14 H14B 109.2
H14A C14 H14B 109.5
N12 C14 H14C 109.8
H14A C14 H14C 109.5
H14B C14 H14C 109.5
P1 B15 H15A 105.7
P1 B15 H15B 113.7
H15A B15 H15B 107.1
P1 B15 H15C 110.0
H15A B15 H15C 103.9
H15B B15 H15C 115.4

loop_
_geom_bond_atom_site_label_1
_geom_bond_atom_site_label_2
_geom_bond_distance
P1 N12 1.6583(15)
P1 C2 1.8220(15)
P1 C8 1.8694(18)
P1 B15 1.920(2)
N12 C13 1.458(3)
N12 C14 1.460(2)
C2 C7 1.389(2)
C2 C3 1.394(2)
C3 C4 1.383(3)
C3 H3 0.9600
C4 C5 1.365(3)
C4 H4 0.9600
C5 C6 1.368(3)
C5 H5 0.9599
C6 C7 1.389(2)
C6 H6 0.9600
C7 H7 0.9600
C8 C10 1.525(3)
C8 C11 1.535(3)
C8 C9 1.540(3)
C9 H9A 0.9600
C9 H9B 0.9600
C9 H9C 0.9600
C10 H10A 0.9601
C10 H10B 0.9600
C10 H10C 0.9600
C11 H11A 0.9600
C11 H11B 0.9600
C11 H11C 0.9601
C13 H13A 0.9600
C13 H13B 0.9600
C13 H13C 0.9600
C14 H14A 0.9601
C14 H14B 0.9600
C14 H14C 0.9599
B15 H15A 1.1567
B15 H15B 1.2414
B15 H15C 1.1713
